data_4304165
loop_
_publ_author_name
'Rupam Sarma'
'Anirban Karmakar'
'Jubaraj B. Baruah'

_publ_section_title
;
N-Oxides in Metal-Containing Multicomponent Molecular Complexes
;
_journal_name_full 'Inorganic Chemistry'
_journal_page_first 763
_journal_page_last 765
_journal_paper_doi 10.1021/ic701639n
_journal_volume 47
_journal_year 2008
_chemical_formula_sum 'C24 H30 Mn N4 O16'
_chemical_formula_weight 685.46
_chemical_name_systematic
; 
 ? 
;
_space_group_IT_number 14
_symmetry_cell_setting monoclinic
_symmetry_space_group_name_Hall '-P 2ybc'
_symmetry_space_group_name_H-M 'P 1 21/c 1'
_atom_sites_solution_hydrogens geom
_atom_sites_solution_primary direct
_atom_sites_solution_secondary difmap
_audit_creation_method SHELXL-97
_cell_angle_alpha 90.00
_cell_angle_beta 94.9840(10)
_cell_angle_gamma 90.00
_cell_formula_units_Z 2
_cell_length_a 17.2531(6)
_cell_length_b 6.3137(2)
_cell_length_c 13.5707(4)
_cell_measurement_temperature 296(2)
_cell_volume 1472.68(8)
_computing_cell_refinement 'Bruker SMART'
_computing_data_collection 'Bruker SMART'
_computing_data_reduction 'Bruker SAINT'
_computing_molecular_graphics 'Bruker SHELXTL'
_computing_publication_material 'Bruker SHELXTL'
_computing_structure_refinement 'SHELXL-97 (Sheldrick, 1997)'
_computing_structure_solution 'SHELXS-97 (Sheldrick, 1990)'
_diffrn_ambient_temperature 296(2)
_diffrn_measured_fraction_theta_full 0.998
_diffrn_measured_fraction_theta_max 0.998
_diffrn_measurement_device_type 'CCD area detector'
_diffrn_measurement_method 'phi and omega scans'
_diffrn_radiation_monochromator graphite
_diffrn_radiation_source 'fine-focus sealed tube'
_diffrn_radiation_type MoK\a
_diffrn_radiation_wavelength 0.71073
_diffrn_reflns_av_R_equivalents 0.0175
_diffrn_reflns_av_sigmaI/netI 0.0129
_diffrn_reflns_limit_h_max 23
_diffrn_reflns_limit_h_min -22
_diffrn_reflns_limit_k_max 8
_diffrn_reflns_limit_k_min -8
_diffrn_reflns_limit_l_max 17
_diffrn_reflns_limit_l_min -17
_diffrn_reflns_number 18436
_diffrn_reflns_theta_full 28.30
_diffrn_reflns_theta_max 28.30
_diffrn_reflns_theta_min 1.18
_exptl_absorpt_coefficient_mu 0.531
_exptl_absorpt_correction_type none
_exptl_crystal_colour brown
_exptl_crystal_density_diffrn 1.546
_exptl_crystal_density_method 'not measured'
_exptl_crystal_description blocks
_exptl_crystal_F_000 710
_exptl_crystal_size_max 0.39
_exptl_crystal_size_mid 0.28
_exptl_crystal_size_min 0.19
_refine_diff_density_max 0.658
_refine_diff_density_min -0.650
_refine_diff_density_rms 0.078
_refine_ls_extinction_method none
_refine_ls_goodness_of_fit_ref 1.070
_refine_ls_hydrogen_treatment mixed
_refine_ls_matrix_type full
_refine_ls_number_parameters 217
_refine_ls_number_reflns 3654
_refine_ls_number_restraints 0
_refine_ls_restrained_S_all 1.070
_refine_ls_R_factor_all 0.0499
_refine_ls_R_factor_gt 0.0429
_refine_ls_shift/su_max 0.000
_refine_ls_shift/su_mean 0.000
_refine_ls_structure_factor_coef Fsqd
_refine_ls_weighting_details 'calc w=1/[\s^2^(Fo^2^)+(0.1027P)^2^+0.4702P] where P=(Fo^2^+2Fc^2^)/3'
_refine_ls_weighting_scheme calc
_refine_ls_wR_factor_gt 0.1432
_refine_ls_wR_factor_ref 0.1546
_reflns_number_gt 3159
_reflns_number_total 3654
_reflns_threshold_expression >2sigma(I)
_cod_data_source_file ic701639n-file002.cif
_cod_data_source_block mnpapno
_cod_depositor_comments
;
The following automatic conversions were performed:
'_symmetry_cell_setting' value 'Monoclinic' changed to 'monoclinic'
according to '/home/saulius/struct/CIF-dictionaries/cif_core.dic'
dictionary named 'cif_core.dic' version 2.4.1 from 2010-06-29.

Automatic conversion script
Id: cif_fix_enum 1527 2010-12-29 10:47:43Z saulius 
;
_cod_database_code 4304165

loop_
_symmetry_equiv_pos_as_xyz
'x, y, z'
'-x, y+1/2, -z+1/2'
'-x, -y, -z'
'x, -y-1/2, z-1/2'

loop_
_atom_site_label
_atom_site_type_symbol
_atom_site_fract_x
_atom_site_fract_y
_atom_site_fract_z
_atom_site_U_iso_or_equiv
_atom_site_adp_type
_atom_site_occupancy
_atom_site_symmetry_multiplicity
_atom_site_calc_flag
_atom_site_refinement_flags
_atom_site_disorder_assembly
_atom_site_disorder_group
Mn1 Mn 0.5000 0.5000 1.0000 0.03226(16) Uani 1 2 d S . .
C5 C 0.80740(11) 1.0543(3) 0.05622(14) 0.0356(4) Uani 1 1 d . . .
C1 C 1.03215(12) 0.8042(4) 0.12734(16) 0.0449(5) Uani 1 1 d . . .
C8 C 0.33222(13) 0.2446(3) 0.77729(16) 0.0446(5) Uani 1 1 d . . .
H8 H 0.3647 0.3477 0.8073 0.053 Uiso 1 1 calc R . .
C7 C 0.89815(12) 0.7634(3) 0.05528(17) 0.0452(5) Uani 1 1 d . . .
H7 H 0.9097 0.6243 0.0394 0.054 Uiso 1 1 calc R . .
C4 C 0.86601(12) 1.1791(3) 0.10340(17) 0.0447(5) Uani 1 1 d . . .
H4 H 0.8552 1.3186 0.1196 0.054 Uiso 1 1 calc R . .
C6 C 0.82380(11) 0.8464(3) 0.03217(16) 0.0404(4) Uani 1 1 d . . .
H6 H 0.7851 0.7619 0.0005 0.048 Uiso 1 1 calc R . .
C12 C 0.31477(13) -0.0998(3) 0.71668(16) 0.0454(5) Uani 1 1 d . . .
H12 H 0.3354 -0.2328 0.7051 0.054 Uiso 1 1 calc R . .
C3 C 0.93972(12) 1.0992(4) 0.12649(17) 0.0481(5) Uani 1 1 d . . .
H3 H 0.9788 1.1830 0.1578 0.058 Uiso 1 1 calc R . .
C2 C 0.95379(11) 0.8927(4) 0.10205(15) 0.0418(4) Uani 1 1 d . . .
C10 C 0.20739(13) 0.1383(5) 0.70369(18) 0.0545(6) Uani 1 1 d . . .
H10 H 0.1554 0.1675 0.6847 0.065 Uiso 1 1 calc R . .
C11 C 0.23799(14) -0.0571(5) 0.68768(18) 0.0535(5) Uani 1 1 d . . .
H11 H 0.2067 -0.1620 0.6570 0.064 Uiso 1 1 calc R . .
C9 C 0.25566(14) 0.2924(4) 0.74897(19) 0.0547(6) Uani 1 1 d . . .
H9 H 0.2364 0.4270 0.7601 0.066 Uiso 1 1 calc R . .
O1 O 0.46651(8) 0.6024(2) 0.84793(10) 0.0405(3) Uani 1 1 d . . .
H1 H 0.5031 0.5843 0.8141 0.061 Uiso 1 1 calc R . .
O2 O 0.38306(8) 0.3819(3) 1.01432(13) 0.0459(4) Uani 1 1 d . . .
H2A H 0.3513 0.4741 0.9971 0.069 Uiso 1 1 calc R . .
O3 O 0.53619(10) 0.2042(3) 0.94032(15) 0.0533(5) Uani 1 1 d . . .
H3A H 0.5001 0.1528 0.9050 0.080 Uiso 1 1 calc R . .
O6 O 0.71936(11) 1.3365(3) 0.05532(16) 0.0643(5) Uani 1 1 d . . .
O8 O 0.43420(9) 0.0065(2) 0.79072(12) 0.0427(4) Uani 1 1 d . . .
O7 O 0.67601(10) 1.0312(3) -0.01017(16) 0.0563(5) Uani 1 1 d . . .
O5 O 1.08270(11) 0.9203(4) 0.1641(2) 0.0819(6) Uani 1 1 d . . .
H5 H 1.0665 0.9841 0.2108 0.123 Uiso 1 1 calc R . .
O4 O 1.04315(12) 0.6181(4) 0.11063(19) 0.0833(7) Uani 1 1 d . . .
N2 N 0.36010(9) 0.0513(3) 0.76189(11) 0.0358(3) Uani 1 1 d . . .
N1 N 0.72747(11) 1.1477(3) 0.03214(15) 0.0499(4) Uani 1 1 d . . .
H2B H 0.364(2) 0.268(6) 1.018(2) 0.074(10) Uiso 1 1 d . . .
H3B H 0.567(2) 0.149(6) 0.950(3) 0.074(11) Uiso 1 1 d . . .

loop_
_atom_site_aniso_label
_atom_site_aniso_U_11
_atom_site_aniso_U_22
_atom_site_aniso_U_33
_atom_site_aniso_U_23
_atom_site_aniso_U_13
_atom_site_aniso_U_12
Mn1 0.0280(2) 0.0267(2) 0.0410(2) -0.00115(13) -0.00373(15) 0.00184(13)
C5 0.0347(9) 0.0329(9) 0.0395(9) 0.0042(7) 0.0054(7) 0.0031(7)
C1 0.0307(9) 0.0556(13) 0.0475(10) 0.0088(9) -0.0009(7) 0.0110(9)
C8 0.0451(11) 0.0373(10) 0.0499(11) -0.0020(8) -0.0039(8) -0.0026(8)
C7 0.0418(10) 0.0360(10) 0.0578(12) -0.0002(8) 0.0043(9) 0.0093(8)
C4 0.0417(10) 0.0344(10) 0.0573(12) -0.0038(8) 0.0009(9) 0.0022(8)
C6 0.0352(9) 0.0349(10) 0.0505(10) -0.0040(8) 0.0009(8) 0.0031(8)
C12 0.0455(11) 0.0406(11) 0.0494(11) -0.0065(9) 0.0008(8) -0.0093(9)
C3 0.0355(10) 0.0512(13) 0.0563(12) -0.0051(10) -0.0029(8) -0.0020(9)
C2 0.0308(9) 0.0498(12) 0.0445(10) 0.0068(8) 0.0020(7) 0.0085(8)
C10 0.0372(10) 0.0738(16) 0.0517(12) 0.0108(11) -0.0009(9) -0.0017(10)
C11 0.0434(12) 0.0639(14) 0.0524(12) -0.0054(11) -0.0005(9) -0.0180(11)
C9 0.0485(12) 0.0496(13) 0.0649(14) 0.0047(10) -0.0006(10) 0.0073(10)
O1 0.0358(7) 0.0417(8) 0.0433(7) 0.0026(6) -0.0009(5) 0.0045(6)
O2 0.0302(7) 0.0351(8) 0.0713(10) 0.0048(7) -0.0016(6) 0.0010(6)
O3 0.0428(9) 0.0375(8) 0.0757(12) -0.0181(7) -0.0184(8) 0.0113(7)
O6 0.0571(10) 0.0392(9) 0.0926(13) -0.0108(8) -0.0164(9) 0.0189(8)
O8 0.0354(7) 0.0433(8) 0.0479(8) 0.0020(5) -0.0041(6) 0.0001(5)
O7 0.0345(8) 0.0399(8) 0.0917(13) -0.0014(8) -0.0101(8) 0.0032(6)
O5 0.0431(10) 0.0904(16) 0.1088(18) 0.0137(14) -0.0126(10) 0.0076(11)
O4 0.0581(12) 0.0838(16) 0.1048(17) -0.0048(13) -0.0109(11) 0.0344(11)
N2 0.0341(8) 0.0383(8) 0.0342(7) 0.0026(6) -0.0008(6) -0.0045(7)
N1 0.0469(10) 0.0444(10) 0.0581(11) 0.0074(8) 0.0033(8) 0.0089(8)

loop_
_atom_type_symbol
_atom_type_description
_atom_type_scat_dispersion_real
_atom_type_scat_dispersion_imag
_atom_type_scat_source
C C 0.0033 0.0016 'International Tables Vol C Tables 4.2.6.8 and 6.1.1.4'
H H 0.0000 0.0000 'International Tables Vol C Tables 4.2.6.8 and 6.1.1.4'
N N 0.0061 0.0033 'International Tables Vol C Tables 4.2.6.8 and 6.1.1.4'
O O 0.0106 0.0060 'International Tables Vol C Tables 4.2.6.8 and 6.1.1.4'
Mn Mn 0.3368 0.7283 'International Tables Vol C Tables 4.2.6.8 and 6.1.1.4'

loop_
_geom_angle_atom_site_label_1
_geom_angle_atom_site_label_2
_geom_angle_atom_site_label_3
_geom_angle
_geom_angle_site_symmetry_1
_geom_angle_site_symmetry_3
_geom_angle_publ_flag
O3 Mn1 O3 179.998(1) . 3_667 ?
O3 Mn1 O2 87.83(7) . 3_667 ?
O3 Mn1 O2 92.17(7) 3_667 3_667 ?
O3 Mn1 O2 92.17(7) . . ?
O3 Mn1 O2 87.83(7) 3_667 . ?
O2 Mn1 O2 180.0 3_667 . ?
O3 Mn1 O1 87.88(6) . . ?
O3 Mn1 O1 92.12(6) 3_667 . ?
O2 Mn1 O1 89.17(6) 3_667 . ?
O2 Mn1 O1 90.83(6) . . ?
O3 Mn1 O1 92.12(6) . 3_667 ?
O3 Mn1 O1 87.88(6) 3_667 3_667 ?
O2 Mn1 O1 90.83(6) 3_667 3_667 ?
O2 Mn1 O1 89.16(6) . 3_667 ?
O1 Mn1 O1 180.00(7) . 3_667 ?
C6 C5 C4 119.25(18) . . ?
C6 C5 N1 121.34(18) . . ?
C4 C5 N1 119.41(18) . . ?
O5 C1 O4 122.9(2) . . ?
O5 C1 C2 118.6(2) . . ?
O4 C1 C2 118.5(2) . . ?
N2 C8 C9 120.4(2) . . ?
C2 C7 C6 118.21(19) . . ?
C3 C4 C5 121.0(2) . . ?
C5 C6 C7 120.29(19) . . ?
N2 C12 C11 119.9(2) . . ?
C2 C3 C4 118.2(2) . . ?
C3 C2 C7 123.06(18) . . ?
C3 C2 C1 118.8(2) . . ?
C7 C2 C1 118.2(2) . . ?
C11 C10 C9 118.5(2) . . ?
C10 C11 C12 120.5(2) . . ?
C8 C9 C10 119.6(2) . . ?
O8 N2 C8 119.81(16) . . ?
O8 N2 C12 119.11(17) . . ?
C8 N2 C12 121.07(18) . . ?
O6 N1 O7 126.00(19) . . ?
O6 N1 C5 116.15(19) . . ?
O7 N1 C5 117.85(17) . . ?

loop_
_geom_bond_atom_site_label_1
_geom_bond_atom_site_label_2
_geom_bond_distance
_geom_bond_site_symmetry_2
_geom_bond_publ_flag
Mn1 O3 2.1496(16) . ?
Mn1 O3 2.1496(16) 3_667 ?
Mn1 O2 2.1755(15) 3_667 ?
Mn1 O2 2.1755(15) . ?
Mn1 O1 2.1918(14) . ?
Mn1 O1 2.1918(14) 3_667 ?
C5 C6 1.388(3) . ?
C5 C4 1.393(3) . ?
C5 N1 1.509(3) . ?
C1 O5 1.213(3) . ?
C1 O4 1.215(3) . ?
C1 C2 1.475(3) . ?
C8 N2 1.335(3) . ?
C8 C9 1.377(3) . ?
C7 C2 1.373(3) . ?
C7 C6 1.396(3) . ?
C4 C3 1.379(3) . ?
C12 N2 1.347(3) . ?
C12 C11 1.375(3) . ?
C3 C2 1.372(4) . ?
C10 C11 1.367(4) . ?
C10 C9 1.389(4) . ?
O6 N1 1.244(3) . ?
O8 N2 1.334(2) . ?
O7 N1 1.253(3) . ?
